data_7022766
loop_
_publ_author_name
'Farina, Paolo'
'Latter, Thomas'
'Levason, William'
'Reid, Gillian'

_publ_section_title
;
 Lead(II) tetrafluoroborate and hexafluorophosphate complexes with crown
 ethers, mixed O/S- and O/Se-donor macrocycles and unusual [BF(4)](-) and
 [PF(6)](-) coordination.
;
_journal_issue 13
_journal_name_full 'Dalton transactions (Cambridge, England : 2003)'
_journal_page_first 4714
_journal_page_last 4724
_journal_paper_doi 10.1039/c3dt32999b
_journal_volume 42
_journal_year 2013
_chemical_formula_moiety 'C12 H26 B F4 O7 Pb +, B F4 1-'
_chemical_formula_structural '((C12 H24 O6)(H2 O)(B F4)Pb)2 (B F4)2'
_chemical_formula_sum 'C12 H26 B2 F8 O7 Pb'
_chemical_formula_weight 663.14
_chemical_name_systematic
;
bis(aqua(1,4,7,10,13,16-hexaoxacyclooctadecane)-
(\m~2~-tetrafluoroborate-F,F')lead(II)) tetrafluoroborate
;
_space_group_IT_number 14
_space_group_name_Hall '-P 2ybc'
_symmetry_cell_setting monoclinic
_symmetry_space_group_name_Hall '-P 2ybc'
_symmetry_space_group_name_H-M 'P 1 21/c 1'
_atom_sites_solution_hydrogens 'geom (C-H) difmap (O-H)'
_atom_sites_solution_primary direct
_atom_sites_solution_secondary difmap
_audit_creation_date 2012-02-14
_audit_creation_method 'SHELXL-97 + hand edit'
_cell_angle_alpha 90.00
_cell_angle_beta 94.66(2)
_cell_angle_gamma 90.00
_cell_formula_units_Z 4
_cell_length_a 12.818(4)
_cell_length_b 10.661(3)
_cell_length_c 15.298(5)
_cell_measurement_reflns_used 9308
_cell_measurement_temperature 100(2)
_cell_measurement_theta_max 27.5
_cell_measurement_theta_min 3.0
_cell_volume 2083.6(11)
_computing_cell_refinement 'CrystalClear-SM Expert 2.0 r7 (Rigaku, 2011)'
_computing_data_collection 'CrystalClear-SM Expert 2.0 r7 (Rigaku, 2011)'
_computing_data_reduction 'CrystalClear-SM Expert 2.0 r7 (Rigaku, 2011)'
_computing_structure_refinement 'SHELXL-97 (Sheldrick, 1997)'
_computing_structure_solution 'SHELXS-97 (Sheldrick, 1990)'
_diffrn_ambient_temperature 100(2)
_diffrn_detector 'CCD plate'
_diffrn_detector_type 'Rigaku HG Saturn724+ (2x2 bin mode)'
_diffrn_measured_fraction_theta_full 0.997
_diffrn_measured_fraction_theta_max 0.997
_diffrn_measurement_device 'Four-circle \k diffractometer'
_diffrn_measurement_device_type 'Rigaku AFC12'
_diffrn_measurement_method 'Profile data from \w-scans'
_diffrn_radiation_collimation 'Confocal mirrors, HF VariMax'
_diffrn_radiation_type MoK\a
_diffrn_radiation_wavelength 0.71073
_diffrn_reflns_av_R_equivalents 0.0830
_diffrn_reflns_av_sigmaI/netI 0.1077
_diffrn_reflns_limit_h_max 12
_diffrn_reflns_limit_h_min -16
_diffrn_reflns_limit_k_max 13
_diffrn_reflns_limit_k_min -13
_diffrn_reflns_limit_l_max 19
_diffrn_reflns_limit_l_min -19
_diffrn_reflns_number 11962
_diffrn_reflns_theta_full 27.47
_diffrn_reflns_theta_max 27.47
_diffrn_reflns_theta_min 3.00
_diffrn_source 'Rotating anode X-ray tube'
_diffrn_source_type 'Rigaku FR-E+ SuperBright'
_diffrn_standards_number 0
_exptl_absorpt_coefficient_mu 8.199
_exptl_absorpt_correction_T_max 1.000
_exptl_absorpt_correction_T_min 0.602
_exptl_absorpt_correction_type multi-scan
_exptl_absorpt_process_details
;Jacobson, R.A. (1998). REQAB. Private communication to the
Rigaku Corporation, Tokyo, Japan.
;
_exptl_crystal_colour colourless
_exptl_crystal_density_diffrn 2.114
_exptl_crystal_density_method 'not measured'
_exptl_crystal_description block
_exptl_crystal_F_000 1272
_exptl_crystal_size_max 0.06
_exptl_crystal_size_mid 0.05
_exptl_crystal_size_min 0.02
_refine_diff_density_max 1.230
_refine_diff_density_min -1.138
_refine_diff_density_rms 0.258
_refine_ls_extinction_method none
_refine_ls_goodness_of_fit_ref 1.026
_refine_ls_hydrogen_treatment 'constr (C-H) refxyz (O-H)'
_refine_ls_matrix_type full
_refine_ls_number_parameters 277
_refine_ls_number_reflns 4753
_refine_ls_number_restraints 11
_refine_ls_restrained_S_all 1.025
_refine_ls_R_factor_all 0.0819
_refine_ls_R_factor_gt 0.0494
_refine_ls_shift/su_max 0.000
_refine_ls_shift/su_mean 0.000
_refine_ls_structure_factor_coef Fsqd
_refine_ls_weighting_details 'w=1/[\s^2^(Fo^2^)+(0.0000P)^2^+0.0000P] where P=(Fo^2^+2Fc^2^)/3'
_refine_ls_weighting_scheme calc
_refine_ls_wR_factor_gt 0.0770
_refine_ls_wR_factor_ref 0.0854
_reflns_number_gt 3344
_reflns_number_total 4753
_reflns_threshold_expression I>2\s(I)
_cod_data_source_file c3dt32999b.txt
_cod_data_source_block 11pafktl3a
_cod_depositor_comments
;

2018-03-15
Z value and formula fixed to values more according to usual
chemical conventions.                 miguel
;
_cod_original_cell_volume 2083.6(10)
_cod_original_sg_symbol_H-M 'P 21/c'
_cod_original_formula_moiety 'C24 H52 B2 F8 O14 Pb2 2+, 2(B F4 1-)'
_cod_original_formula_sum 'C24 H52 B4 F16 O14 Pb2'
_cod_original_formula_units_Z 2
_cod_original_formula_weight 1326.28
_cod_database_code 7022766

loop_
_symmetry_equiv_pos_as_xyz
'x, y, z'
'-x, y+1/2, -z+1/2'
'-x, -y, -z'
'x, -y-1/2, z-1/2'

loop_
_atom_site_label
_atom_site_type_symbol
_atom_site_fract_x
_atom_site_fract_y
_atom_site_fract_z
_atom_site_U_iso_or_equiv
_atom_site_adp_type
_atom_site_occupancy
_atom_site_symmetry_multiplicity
_atom_site_calc_flag
_atom_site_refinement_flags
Pb1 Pb 0.20840(2) 0.08955(3) 0.897042(18) 0.01270(9) Uani 1 1 d .
O1 O 0.2213(4) -0.1273(4) 0.8018(3) 0.0173(12) Uani 1 1 d U
O2 O 0.1395(4) 0.0812(5) 0.7185(3) 0.0183(12) Uani 1 1 d .
O3 O 0.1361(4) 0.3106(5) 0.8003(3) 0.0188(13) Uani 1 1 d .
O4 O 0.2690(4) 0.3260(4) 0.9480(3) 0.0162(13) Uani 1 1 d .
O5 O 0.3246(4) 0.1201(4) 1.0516(3) 0.0165(13) Uani 1 1 d .
O6 O 0.3269(4) -0.1030(4) 0.9631(3) 0.0168(12) Uani 1 1 d U
O7 O 0.3764(5) 0.1299(5) 0.8434(4) 0.0198(14) Uani 1 1 d D
H7X H 0.395(6) 0.206(3) 0.842(5) 0.020 Uiso 1 1 d D
H7Y H 0.385(6) 0.086(6) 0.798(3) 0.020 Uiso 1 1 d D
C1 C 0.1964(7) -0.1289(7) 0.7095(5) 0.0197(19) Uani 1 1 d U
H1A H 0.1759 -0.2147 0.6901 0.024 Uiso 1 1 calc R
H1B H 0.2581 -0.1033 0.6789 0.024 Uiso 1 1 calc R
C2 C 0.1092(7) -0.0413(6) 0.6881(5) 0.0189(19) Uani 1 1 d .
H2A H 0.0916 -0.0396 0.6239 0.023 Uiso 1 1 calc R
H2B H 0.0466 -0.0692 0.7166 0.023 Uiso 1 1 calc R
C3 C 0.0645(7) 0.1739(7) 0.6886(5) 0.022(2) Uani 1 1 d .
H3A H 0.0006 0.1666 0.7205 0.026 Uiso 1 1 calc R
H3B H 0.0448 0.1636 0.6250 0.026 Uiso 1 1 calc R
C4 C 0.1164(7) 0.2995(7) 0.7065(5) 0.021(2) Uani 1 1 d .
H4A H 0.1829 0.3042 0.6780 0.025 Uiso 1 1 calc R
H4B H 0.0700 0.3681 0.6833 0.025 Uiso 1 1 calc R
C5 C 0.1847(6) 0.4267(6) 0.8243(5) 0.0171(18) Uani 1 1 d .
H5A H 0.1389 0.4973 0.8038 0.021 Uiso 1 1 calc R
H5B H 0.2519 0.4346 0.7972 0.021 Uiso 1 1 calc R
C6 C 0.2031(7) 0.4292(7) 0.9209(5) 0.021(2) Uani 1 1 d .
H6A H 0.2370 0.5091 0.9400 0.025 Uiso 1 1 calc R
H6B H 0.1356 0.4228 0.9479 0.025 Uiso 1 1 calc R
C7 C 0.3120(7) 0.3427(7) 1.0374(5) 0.0171(19) Uani 1 1 d .
H7A H 0.2551 0.3453 1.0774 0.020 Uiso 1 1 calc R
H7B H 0.3514 0.4225 1.0433 0.020 Uiso 1 1 calc R
C8 C 0.3829(6) 0.2351(6) 1.0602(5) 0.0167(18) Uani 1 1 d .
H8A H 0.4403 0.2337 1.0207 0.020 Uiso 1 1 calc R
H8B H 0.4141 0.2442 1.1212 0.020 Uiso 1 1 calc R
C9 C 0.3851(7) 0.0162(7) 1.0872(5) 0.021(2) Uani 1 1 d .
H9A H 0.3910 0.0203 1.1521 0.025 Uiso 1 1 calc R
H9B H 0.4565 0.0191 1.0670 0.025 Uiso 1 1 calc R
C10 C 0.3317(7) -0.1028(6) 1.0571(5) 0.0187(18) Uani 1 1 d U
H10A H 0.3716 -0.1763 1.0810 0.022 Uiso 1 1 calc R
H10B H 0.2603 -0.1063 1.0774 0.022 Uiso 1 1 calc R
C11 C 0.3034(7) -0.2254(6) 0.9280(5) 0.0164(17) Uani 1 1 d U
H11A H 0.2345 -0.2541 0.9454 0.020 Uiso 1 1 calc R
H11B H 0.3574 -0.2862 0.9505 0.020 Uiso 1 1 calc R
C12 C 0.3015(7) -0.2156(6) 0.8287(5) 0.0157(16) Uani 1 1 d U
H12A H 0.3701 -0.1863 0.8112 0.019 Uiso 1 1 calc R
H12B H 0.2859 -0.2983 0.8012 0.019 Uiso 1 1 calc R
B1 B -0.0324(8) 0.1739(8) 0.9745(6) 0.015(2) Uani 1 1 d .
B2 B 0.4922(8) 0.4455(7) 0.8430(6) 0.016(2) Uani 1 1 d .
F1 F -0.0757(4) 0.2937(4) 0.9786(3) 0.0258(12) Uani 1 1 d .
F2 F -0.0398(4) 0.1285(4) 0.8898(3) 0.0286(13) Uani 1 1 d .
F3 F 0.0741(4) 0.1819(4) 1.0058(3) 0.0218(11) Uani 1 1 d .
F4 F -0.0836(4) 0.0944(4) 1.0309(3) 0.0225(11) Uani 1 1 d .
F5 F 0.5722(4) 0.4992(4) 0.7972(3) 0.0299(12) Uani 1 1 d .
F6 F 0.5370(4) 0.3837(4) 0.9151(3) 0.0295(13) Uani 1 1 d .
F7 F 0.4256(4) 0.5364(4) 0.8637(3) 0.0353(14) Uani 1 1 d .
F8 F 0.4401(4) 0.3571(4) 0.7863(3) 0.0237(12) Uani 1 1 d .

loop_
_atom_site_aniso_label
_atom_site_aniso_U_11
_atom_site_aniso_U_22
_atom_site_aniso_U_33
_atom_site_aniso_U_23
_atom_site_aniso_U_13
_atom_site_aniso_U_12
Pb1 0.01009(15) 0.01417(14) 0.01424(14) -0.00065(15) 0.00353(10) -0.00050(15)
O1 0.011(3) 0.021(3) 0.019(2) -0.001(2) -0.003(2) 0.003(2)
O2 0.021(3) 0.015(3) 0.020(3) 0.002(2) 0.003(2) 0.005(3)
O3 0.018(4) 0.021(3) 0.017(3) 0.002(2) 0.005(2) -0.004(3)
O4 0.012(3) 0.018(3) 0.018(3) -0.002(2) 0.001(2) 0.003(2)
O5 0.013(3) 0.013(3) 0.023(3) 0.001(2) 0.000(2) 0.000(2)
O6 0.021(3) 0.012(2) 0.018(2) -0.003(2) 0.003(2) -0.001(2)
O7 0.022(4) 0.012(3) 0.027(3) -0.004(2) 0.006(3) 0.004(3)
C1 0.022(5) 0.021(4) 0.016(2) -0.005(3) 0.004(3) 0.005(3)
C2 0.020(5) 0.015(4) 0.021(4) -0.006(4) -0.002(4) -0.004(4)
C3 0.024(6) 0.025(4) 0.016(4) 0.010(4) -0.001(4) 0.007(4)
C4 0.019(5) 0.022(4) 0.021(5) 0.004(4) 0.001(4) 0.007(4)
C5 0.012(4) 0.007(4) 0.031(5) 0.008(3) -0.004(3) -0.001(3)
C6 0.020(5) 0.011(4) 0.030(5) -0.002(3) 0.001(4) 0.003(4)
C7 0.019(5) 0.019(4) 0.013(4) -0.003(3) 0.001(3) -0.008(4)
C8 0.014(5) 0.019(4) 0.017(4) 0.000(3) -0.002(3) -0.010(4)
C9 0.024(6) 0.021(4) 0.016(4) 0.003(4) -0.009(4) -0.001(4)
C10 0.031(5) 0.008(4) 0.017(2) 0.003(3) 0.001(3) 0.005(4)
C11 0.023(5) 0.005(3) 0.022(2) 0.000(2) 0.002(3) 0.009(3)
C12 0.021(5) 0.005(3) 0.021(2) -0.005(2) 0.004(3) 0.005(3)
B1 0.012(6) 0.014(4) 0.019(5) 0.004(4) -0.001(4) 0.000(4)
B2 0.014(5) 0.004(4) 0.029(5) -0.003(4) 0.002(4) 0.003(3)
F1 0.028(3) 0.016(2) 0.035(3) 0.003(2) 0.010(2) 0.006(2)
F2 0.028(3) 0.031(3) 0.026(3) 0.001(2) -0.003(2) -0.001(2)
F3 0.010(3) 0.029(3) 0.027(3) -0.006(2) 0.003(2) 0.001(2)
F4 0.020(3) 0.018(2) 0.032(3) 0.012(2) 0.013(2) 0.004(2)
F5 0.023(3) 0.036(3) 0.032(3) 0.002(2) 0.011(2) -0.008(2)
F6 0.037(4) 0.031(3) 0.019(3) 0.005(2) -0.008(2) -0.001(2)
F7 0.025(4) 0.024(3) 0.057(4) -0.012(2) 0.000(3) 0.008(2)
F8 0.028(3) 0.024(2) 0.020(2) -0.001(2) 0.004(2) -0.007(2)

loop_
_atom_type_symbol
_atom_type_description
_atom_type_scat_dispersion_real
_atom_type_scat_dispersion_imag
_atom_type_scat_source
C C 0.0033 0.0016 'International Tables Vol C Tables 4.2.6.8 and 6.1.1.4'
H H 0.0000 0.0000 'International Tables Vol C Tables 4.2.6.8 and 6.1.1.4'
B B 0.0013 0.0007 'International Tables Vol C Tables 4.2.6.8 and 6.1.1.4'
O O 0.0106 0.0060 'International Tables Vol C Tables 4.2.6.8 and 6.1.1.4'
F F 0.0171 0.0103 'International Tables Vol C Tables 4.2.6.8 and 6.1.1.4'
Pb Pb -3.3944 10.1111 'International Tables Vol C Tables 4.2.6.8 and 6.1.1.4'

loop_
_geom_angle_atom_site_label_1
_geom_angle_atom_site_label_2
_geom_angle_atom_site_label_3
_geom_angle
O7 Pb1 F3 141.73(15)
O7 Pb1 O6 76.82(17)
F3 Pb1 O6 114.66(14)
O7 Pb1 O5 80.34(18)
F3 Pb1 O5 75.47(15)
O6 Pb1 O5 60.80(14)
O7 Pb1 O4 71.98(17)
F3 Pb1 O4 70.46(15)
O6 Pb1 O4 117.15(15)
O5 Pb1 O4 61.11(14)
O7 Pb1 O1 82.84(17)
F3 Pb1 O1 135.18(15)
O6 Pb1 O1 60.13(14)
O5 Pb1 O1 120.77(14)
O4 Pb1 O1 154.22(17)
O7 Pb1 O2 83.87(17)
F3 Pb1 O2 116.73(14)
O6 Pb1 O2 117.62(14)
O5 Pb1 O2 164.04(17)
O4 Pb1 O2 111.54(14)
O1 Pb1 O2 58.93(14)
O7 Pb1 O3 86.46(17)
F3 Pb1 O3 79.80(15)
O6 Pb1 O3 163.17(17)
O5 Pb1 O3 118.59(14)
O4 Pb1 O3 57.75(14)
O1 Pb1 O3 116.44(14)
O2 Pb1 O3 57.69(14)
C1 O1 C12 112.0(5)
C1 O1 Pb1 121.2(4)
C12 O1 Pb1 118.4(4)
C3 O2 C2 111.7(6)
C3 O2 Pb1 116.2(4)
C2 O2 Pb1 113.7(4)
C5 O3 C4 111.5(6)
C5 O3 Pb1 117.5(4)
C4 O3 Pb1 117.7(4)
C6 O4 C7 110.6(5)
C6 O4 Pb1 118.7(4)
C7 O4 Pb1 117.5(4)
C9 O5 C8 111.3(6)
C9 O5 Pb1 118.7(4)
C8 O5 Pb1 115.4(4)
C11 O6 C10 111.6(5)
C11 O6 Pb1 117.2(4)
C10 O6 Pb1 110.5(4)
Pb1 O7 H7X 116(6)
Pb1 O7 H7Y 111(6)
H7X O7 H7Y 117(7)
O1 C1 C2 108.5(6)
O1 C1 H1A 110.0
C2 C1 H1A 110.0
O1 C1 H1B 110.0
C2 C1 H1B 110.0
H1A C1 H1B 108.4
O2 C2 C1 109.1(6)
O2 C2 H2A 109.9
C1 C2 H2A 109.9
O2 C2 H2B 109.9
C1 C2 H2B 109.9
H2A C2 H2B 108.3
O2 C3 C4 106.3(6)
O2 C3 H3A 110.5
C4 C3 H3A 110.5
O2 C3 H3B 110.5
C4 C3 H3B 110.5
H3A C3 H3B 108.7
O3 C4 C3 107.0(6)
O3 C4 H4A 110.3
C3 C4 H4A 110.3
O3 C4 H4B 110.3
C3 C4 H4B 110.3
H4A C4 H4B 108.6
O3 C5 C6 107.8(6)
O3 C5 H5A 110.2
C6 C5 H5A 110.2
O3 C5 H5B 110.2
C6 C5 H5B 110.2
H5A C5 H5B 108.5
O4 C6 C5 108.6(6)
O4 C6 H6A 110.0
C5 C6 H6A 110.0
O4 C6 H6B 110.0
C5 C6 H6B 110.0
H6A C6 H6B 108.4
O4 C7 C8 107.9(6)
O4 C7 H7A 110.1
C8 C7 H7A 110.1
O4 C7 H7B 110.1
C8 C7 H7B 110.1
H7A C7 H7B 108.4
O5 C8 C7 109.5(6)
O5 C8 H8A 109.8
C7 C8 H8A 109.8
O5 C8 H8B 109.8
C7 C8 H8B 109.8
H8A C8 H8B 108.2
O5 C9 C10 108.5(6)
O5 C9 H9A 110.0
C10 C9 H9A 110.0
O5 C9 H9B 110.0
C10 C9 H9B 110.0
H9A C9 H9B 108.4
O6 C10 C9 106.9(6)
O6 C10 H10A 110.3
C9 C10 H10A 110.3
O6 C10 H10B 110.3
C9 C10 H10B 110.3
H10A C10 H10B 108.6
O6 C11 C12 107.3(6)
O6 C11 H11A 110.3
C12 C11 H11A 110.3
O6 C11 H11B 110.3
C12 C11 H11B 110.3
H11A C11 H11B 108.5
O1 C12 C11 106.5(6)
O1 C12 H12A 110.4
C11 C12 H12A 110.4
O1 C12 H12B 110.4
C11 C12 H12B 110.4
H12A C12 H12B 108.6
F2 B1 F1 111.5(6)
F2 B1 F4 111.4(6)
F1 B1 F4 108.4(7)
F2 B1 F3 109.3(7)
F1 B1 F3 107.8(7)
F4 B1 F3 108.3(6)
F7 B2 F6 112.9(8)
F7 B2 F5 109.0(6)
F6 B2 F5 108.8(7)
F7 B2 F8 110.3(7)
F6 B2 F8 108.7(6)
F5 B2 F8 107.0(7)
B1 F3 Pb1 114.8(5)

loop_
_geom_bond_atom_site_label_1
_geom_bond_atom_site_label_2
_geom_bond_distance
Pb1 O7 2.406(6)
Pb1 F3 2.677(5)
Pb1 O6 2.701(5)
Pb1 O5 2.710(5)
Pb1 O4 2.732(5)
Pb1 O1 2.744(5)
Pb1 O2 2.803(5)
Pb1 O3 2.894(5)
O1 C1 1.423(8)
O1 C12 1.429(8)
O2 C3 1.428(8)
O2 C2 1.429(8)
O3 C5 1.420(8)
O3 C4 1.442(8)
O4 C6 1.428(8)
O4 C7 1.444(8)
O5 C9 1.435(8)
O5 C8 1.436(8)
O6 C11 1.433(8)
O6 C10 1.434(8)
O7 H7X 0.85(2)
O7 H7Y 0.85(2)
C1 C2 1.473(10)
C1 H1A 0.9900
C1 H1B 0.9900
C2 H2A 0.9900
C2 H2B 0.9900
C3 C4 1.511(10)
C3 H3A 0.9900
C3 H3B 0.9900
C4 H4A 0.9900
C4 H4B 0.9900
C5 C6 1.478(10)
C5 H5A 0.9900
C5 H5B 0.9900
C6 H6A 0.9900
C6 H6B 0.9900
C7 C8 1.487(10)
C7 H7A 0.9900
C7 H7B 0.9900
C8 H8A 0.9900
C8 H8B 0.9900
C9 C10 1.496(9)
C9 H9A 0.9900
C9 H9B 0.9900
C10 H10A 0.9900
C10 H10B 0.9900
C11 C12 1.522(10)
C11 H11A 0.9900
C11 H11B 0.9900
C12 H12A 0.9900
C12 H12B 0.9900
B1 F2 1.379(10)
B1 F1 1.396(9)
B1 F4 1.409(10)
B1 F3 1.412(10)
B2 F7 1.347(10)
B2 F6 1.369(9)
B2 F5 1.409(11)
B2 F8 1.411(9)

loop_
_geom_contact_atom_site_label_1
_geom_contact_atom_site_label_2
_geom_contact_distance
_geom_contact_site_symmetry_2
Pb1 F2 3.201(5) .
Pb1 F3 2.677(5) .
Pb1 F4 2.813(4) 3_557

loop_
_geom_hbond_atom_site_label_D
_geom_hbond_atom_site_label_H
_geom_hbond_atom_site_label_A
_geom_hbond_distance_DH
_geom_hbond_distance_HA
_geom_hbond_distance_DA
_geom_hbond_angle_DHA
_geom_hbond_site_symmetry_A
O7 H7X F8 0.85(2) 1.93(4) 2.722(7) 154(7) .
O7 H7Y F5 0.85(2) 1.85(3) 2.689(7) 170(8) 2_646

loop_
_geom_torsion_atom_site_label_1
_geom_torsion_atom_site_label_2
_geom_torsion_atom_site_label_3
_geom_torsion_atom_site_label_4
_geom_torsion
C12 O1 C1 C2 176.6(6)
Pb1 O1 C1 C2 -35.6(8)
C3 O2 C2 C1 171.4(6)
Pb1 O2 C2 C1 -54.7(8)
O1 C1 C2 O2 58.3(9)
C2 O2 C3 C4 -167.1(7)
Pb1 O2 C3 C4 60.2(7)
C5 O3 C4 C3 -179.7(6)
Pb1 O3 C4 C3 40.2(8)
O2 C3 C4 O3 -63.9(8)
C4 O3 C5 C6 -179.3(6)
Pb1 O3 C5 C6 -39.1(8)
C7 O4 C6 C5 164.6(6)
Pb1 O4 C6 C5 -55.3(8)
O3 C5 C6 O4 59.6(8)
C6 O4 C7 C8 -177.8(7)
Pb1 O4 C7 C8 41.5(8)
C9 O5 C8 C7 -170.0(6)
Pb1 O5 C8 C7 50.9(7)
O4 C7 C8 O5 -59.9(8)
C8 O5 C9 C10 -166.3(7)
Pb1 O5 C9 C10 -28.8(8)
C11 O6 C10 C9 164.4(6)
Pb1 O6 C10 C9 -63.3(7)
O5 C9 C10 O6 60.2(9)
C10 O6 C11 C12 -179.3(6)
Pb1 O6 C11 C12 51.8(7)
C1 O1 C12 C11 -167.6(6)
Pb1 O1 C12 C11 43.6(7)
O6 C11 C12 O1 -60.4(8)
